data_7717006
loop_
_publ_author_name
'Fan, Qingqing'
'Li, Qingshuang'
'Sun, Hongjian'
'Li, Xiaoyan'

_publ_section_title
;
 Dinitrogen silylation catalyzed by silylene cobalt(I) and silylene
 iron(I) chlorides.
;
_journal_issue 39
_journal_name_full 'Dalton transactions (Cambridge, England : 2003)'
_journal_page_first 16261
_journal_page_last 16270
_journal_paper_doi 10.1039/d4dt02057j
_journal_volume 53
_journal_year 2024
_chemical_formula_moiety 'C44 H80 Cl3 Fe N4 P2 Si2'
_chemical_formula_sum 'C44 H80 Cl3 Fe N4 P2 Si2'
_chemical_formula_weight 945.44
_space_group_crystal_system monoclinic
_space_group_IT_number 15
_space_group_name_Hall '-I 2ya'
_space_group_name_H-M_alt 'I 1 2/a 1'
_atom_sites_solution_hydrogens geom
_atom_sites_solution_primary iterative
_audit_creation_date 2024-06-28
_audit_creation_method
;
Olex2 1.3
(compiled 2020.11.12 svn.r5f609507 for OlexSys, GUI svn.r6408)
;
_audit_update_record
;
2024-06-28 deposited with the CCDC.	2024-09-11 downloaded from the CCDC.
;
_cell_angle_alpha 90
_cell_angle_beta 111.412(2)
_cell_angle_gamma 90
_cell_formula_units_Z 4
_cell_length_a 21.6307(4)
_cell_length_b 10.3205(2)
_cell_length_c 24.7701(5)
_cell_measurement_reflns_used 9827
_cell_measurement_temperature 173.01(18)
_cell_measurement_theta_max 76.3030
_cell_measurement_theta_min 3.8100
_cell_volume 5148.01(19)
_computing_cell_refinement 'CrysAlisPro 1.171.42.49 (Rigaku OD, 2022)'
_computing_data_collection 'CrysAlisPro 1.171.42.49 (Rigaku OD, 2022)'
_computing_data_reduction 'CrysAlisPro 1.171.42.49 (Rigaku OD, 2022)'
_computing_molecular_graphics 'Olex2 1.3 (Dolomanov et al., 2009)'
_computing_publication_material 'Olex2 1.3 (Dolomanov et al., 2009)'
_computing_structure_refinement 'SHELXL 2018/3 (Sheldrick, 2015)'
_computing_structure_solution 'olex2.solve 1.3 (Bourhis et al., 2015)'
_diffrn_ambient_temperature 173.15
_diffrn_detector_area_resol_mean 10.0000
_diffrn_detector_type HyPix
_diffrn_measured_fraction_theta_full 0.992
_diffrn_measured_fraction_theta_max 0.992
_diffrn_measurement_details
;
List of Runs (angles in degrees, time in seconds):

  # Type    Start    End  Width  t~exp~   \w     \q     \k     \f   Frames
#--------------------------------------------------------------------------
  1  \w     73.00 103.00   0.50    0.20    --  106.65 -77.00-180.00   60
  2  \w     75.00 103.00   0.50    0.20    --  106.65 -99.00-150.00   56
  3  \w     42.00  90.00   0.50    0.20    --  106.65 -99.00 -60.00   96
  4  \w     34.00  63.00   0.50    0.20    --  106.65 -57.00   0.00   58
  5  \w     34.00  66.00   0.50    0.20    --  106.65 -57.00  30.00   64
  6  \w     49.00  94.00   0.50    0.20    --  106.65 -99.00  60.00   90
  7  \w     66.00  98.00   0.50    0.20    --  106.65 -77.00  60.00   64
  8  \w     34.00  59.00   0.50    0.20    --  106.65 -57.00  90.00   50
  9  \w     34.00  65.00   0.50    0.20    --  106.65 -57.00  60.00   62
 10  \w     55.00 117.00   0.50    0.07    --   48.42  32.00 164.00  124
 11  \w     94.00 171.00   0.50    0.20    --  106.65  32.00 164.00  154
 12  \w      2.00  37.00   0.50    0.07    --   48.42 -32.00   5.00   70
 13  \w     -5.00  24.00   0.50    0.07    --  -48.42  32.00 164.00   58
 14  \w    -37.00  -8.00   0.50    0.07    --  -48.42  32.00 164.00   58
 15  \w    -25.00  25.00   0.50    0.07    --  -48.42  19.00 -30.00  100
 16  \w    -66.00 -32.00   0.50    0.20    --  -91.75  57.00 -30.00   68
 17  \w    -66.00 -29.00   0.50    0.20    --  -91.75  57.00-120.00   74
 18  \w    -64.00 -20.00   0.50    0.20    --  -91.75  57.00-150.00   88
 19  \w    -62.00 -24.00   0.50    0.20    --  -91.75  57.00-180.00   76
 20  \w   -148.00 -78.00   0.50    0.20    --  -91.75 -57.00-120.00  140
 21  \w   -104.00 -74.00   0.50    0.07    --  -48.42-125.00 -60.00   60
 22  \w   -111.00 -75.00   0.50    0.07    --  -48.42-125.00 -30.00   72
 23  \w   -104.00 -79.00   0.50    0.20    --  -91.75 -32.00   5.00   50
 24  \w   -122.00 -42.00   0.50    0.07    --  -48.42 -32.00   5.00  160
 25  \w   -159.00-103.00   0.50    0.20    --  -91.75 -99.00 150.00  112
;
_diffrn_measurement_device 'four-circle diffractometer'
_diffrn_measurement_device_type 'XtaLAB Synergy, Dualflex, HyPix'
_diffrn_measurement_method '\w scans'
_diffrn_radiation_type CuK\a
_diffrn_radiation_wavelength 1.54184
_diffrn_reflns_av_R_equivalents 0.0605
_diffrn_reflns_av_unetI/netI 0.0506
_diffrn_reflns_Laue_measured_fraction_full 0.992
_diffrn_reflns_Laue_measured_fraction_max 0.992
_diffrn_reflns_limit_h_max 25
_diffrn_reflns_limit_h_min -25
_diffrn_reflns_limit_k_max 12
_diffrn_reflns_limit_k_min -11
_diffrn_reflns_limit_l_max 29
_diffrn_reflns_limit_l_min -29
_diffrn_reflns_number 17284
_diffrn_reflns_point_group_measured_fraction_full 0.992
_diffrn_reflns_point_group_measured_fraction_max 0.992
_diffrn_reflns_theta_full 66.594
_diffrn_reflns_theta_max 66.594
_diffrn_reflns_theta_min 3.834
_exptl_absorpt_coefficient_mu 5.060
_exptl_absorpt_correction_T_max 1.00000
_exptl_absorpt_correction_T_min 0.49896
_exptl_absorpt_correction_type multi-scan
_exptl_absorpt_process_details
;
CrysAlisPro 1.171.42.49 (Rigaku Oxford Diffraction, 2022)
Empirical absorption correction using spherical harmonics,
implemented in SCALE3 ABSPACK scaling algorithm.
;
_exptl_crystal_colour 'clear light red'
_exptl_crystal_colour_lustre clear
_exptl_crystal_colour_modifier light
_exptl_crystal_colour_primary red
_exptl_crystal_density_diffrn 1.220
_exptl_crystal_description block
_exptl_crystal_F_000 2028
_exptl_crystal_size_max 0.08
_exptl_crystal_size_mid 0.06
_exptl_crystal_size_min 0.05
_refine_diff_density_max 2.373
_refine_diff_density_min -0.445
_refine_diff_density_rms 0.107
_refine_ls_extinction_method none
_refine_ls_goodness_of_fit_ref 1.073
_refine_ls_hydrogen_treatment constr
_refine_ls_matrix_type full
_refine_ls_number_parameters 266
_refine_ls_number_reflns 4515
_refine_ls_number_restraints 0
_refine_ls_restrained_S_all 1.073
_refine_ls_R_factor_all 0.0629
_refine_ls_R_factor_gt 0.0572
_refine_ls_shift/su_max 0.000
_refine_ls_shift/su_mean 0.000
_refine_ls_structure_factor_coef Fsqd
_refine_ls_weighting_details 'w=1/[\s^2^(Fo^2^)+(0.0994P)^2^+15.8662P] where P=(Fo^2^+2Fc^2^)/3'
_refine_ls_weighting_scheme calc
_refine_ls_wR_factor_gt 0.1657
_refine_ls_wR_factor_ref 0.1710
_reflns_Friedel_coverage 0.000
_reflns_number_gt 3998
_reflns_number_total 4515
_reflns_threshold_expression 'I > 2\s(I)'
_cod_data_source_file d4dt02057j2.cif
_cod_data_source_block 231124a_auto
_cod_depositor_comments 'Adding full bibliography for 7717003--7717006.cif.'
_cod_original_cell_volume 5148.01(18)
_cod_database_code 7717006
_shelx_shelxl_version_number 2018/3
_shelx_space_group_comment
;
The symmetry employed for this shelxl refinement is uniquely defined
by the following loop, which should always be used as a source of
symmetry information in preference to the above space-group names.
They are only intended as comments.
;
_olex2_refinement_description
;
1. Fixed Uiso
 At 1.2 times of:
  All C(H) groups
 At 1.5 times of:
  All C(H,H,H) groups
2.a Aromatic/amide H refined with riding coordinates:
 C6(H6), C8(H8), C9(H9), C7(H7)
2.b Idealised Me refined as rotating group:
 C18(H18A,H18B,H18C), C2(H2A,H2B,H2C), C16(H16A,H16B,H16C), C22(H22A,H22B,
 H22C), C3(H3A,H3B,H3C), C12(H12A,H12B,H12C), C1(H1A,H1B,H1C), C21(H21A,H21B,
 H21C), C17(H17A,H17B,H17C), C20(H20A,H20B,H20C), C14(H14A,H14B,H14C), C13(H13A,
 H13B,H13C)
;
_olex2_submission_special_instructions 'No special instructions were received'
_oxdiff_exptl_absorpt_empirical_details
;
Empirical correction (ABSPACK) includes:
- Absorption correction using spherical harmonics
- Frame scaling
;

loop_
_space_group_symop_operation_xyz
'x, y, z'
'-x+1/2, y, -z'
'x+1/2, y+1/2, z+1/2'
'-x+1, y+1/2, -z+1/2'
'-x, -y, -z'
'x-1/2, -y, z'
'-x+1/2, -y+1/2, -z+1/2'
'x, -y+1/2, z+1/2'

loop_
_atom_site_label
_atom_site_type_symbol
_atom_site_fract_x
_atom_site_fract_y
_atom_site_fract_z
_atom_site_U_iso_or_equiv
_atom_site_adp_type
_atom_site_occupancy
_atom_site_site_symmetry_order
_atom_site_calc_flag
_atom_site_refinement_flags_posn
_atom_site_refinement_flags_adp
_atom_site_refinement_flags_occupancy
_atom_site_disorder_assembly
_atom_site_disorder_group
Fe1 Fe 0.250000 0.36705(7) 0.500000 0.0205(2) Uani 1 2 d S T P . .
Cl2 Cl 0.250000 0.60545(10) 0.500000 0.0177(3) Uani 1 2 d S T P . .
Cl1 Cl 0.19432(4) 0.21801(9) 0.34908(4) 0.0301(2) Uani 1 1 d . . . . .
Si1 Si 0.27143(4) 0.30002(9) 0.42472(4) 0.0204(2) Uani 1 1 d . . . . .
P1 P 0.35848(5) 0.38897(10) 0.55109(4) 0.0276(3) Uani 1 1 d . . . . .
N1 N 0.32019(15) 0.3686(3) 0.38109(13) 0.0248(7) Uani 1 1 d . . . . .
N2 N 0.33697(14) 0.1826(3) 0.42330(13) 0.0233(6) Uani 1 1 d . . . . .
C11 C 0.35715(17) 0.2630(4) 0.39003(15) 0.0245(8) Uani 1 1 d . . . . .
C10 C 0.41223(18) 0.2374(4) 0.36880(16) 0.0269(8) Uani 1 1 d . . . . .
C6 C 0.52928(18) 0.2125(4) 0.38864(17) 0.0287(8) Uani 1 1 d . . . . .
H6 H 0.573710 0.214757 0.415663 0.034 Uiso 1 1 calc R U . . .
C15 C 0.3209(2) 0.4915(4) 0.34958(17) 0.0300(9) Uani 1 1 d . . . . .
C8 C 0.47773(19) 0.2398(4) 0.40743(16) 0.0299(8) Uani 1 1 d . . . . .
H8 H 0.487192 0.260385 0.447028 0.036 Uiso 1 1 calc R U . . .
C5 C 0.51732(18) 0.1817(4) 0.33090(16) 0.0262(8) Uani 1 1 d . . . . .
C19 C 0.34489(19) 0.0390(4) 0.42753(17) 0.0275(8) Uani 1 1 d . . . . .
C9 C 0.39951(19) 0.2085(4) 0.31080(16) 0.0295(8) Uani 1 1 d . . . . .
H9 H 0.355094 0.207053 0.283735 0.035 Uiso 1 1 calc R U . . .
C7 C 0.45140(19) 0.1820(4) 0.29257(16) 0.0301(8) Uani 1 1 d . . . . .
H7 H 0.441918 0.163459 0.252786 0.036 Uiso 1 1 calc R U . . .
C4 C 0.57267(19) 0.1461(4) 0.30888(17) 0.0300(8) Uani 1 1 d . . . . .
C18 C 0.3034(2) -0.0087(4) 0.46222(19) 0.0324(9) Uani 1 1 d . . . . .
H18A H 0.319877 0.031168 0.500783 0.049 Uiso 1 1 calc R U . . .
H18B H 0.307081 -0.103160 0.466151 0.049 Uiso 1 1 calc R U . . .
H18C H 0.256842 0.015348 0.441900 0.049 Uiso 1 1 calc R U . . .
C2 C 0.6405(2) 0.1358(4) 0.3581(2) 0.0373(10) Uani 1 1 d . . . . .
H2A H 0.652370 0.219907 0.377502 0.056 Uiso 1 1 calc R U . . .
H2B H 0.674029 0.110425 0.342178 0.056 Uiso 1 1 calc R U . . .
H2C H 0.638374 0.070523 0.386106 0.056 Uiso 1 1 calc R U . . .
C16 C 0.3187(2) -0.0229(4) 0.36681(18) 0.0342(9) Uani 1 1 d . . . . .
H16A H 0.273325 0.007082 0.345521 0.051 Uiso 1 1 calc R U . . .
H16B H 0.318892 -0.117428 0.370559 0.051 Uiso 1 1 calc R U . . .
H16C H 0.347340 0.002259 0.345680 0.051 Uiso 1 1 calc R U . . .
C22 C 0.3829(2) 0.4826(4) 0.61808(18) 0.0356(9) Uani 1 1 d . . . . .
H22A H 0.370048 0.435651 0.646758 0.053 Uiso 1 1 calc R U . . .
H22B H 0.360619 0.566989 0.610273 0.053 Uiso 1 1 calc R U . . .
H22C H 0.431105 0.495382 0.633196 0.053 Uiso 1 1 calc R U . . .
C3 C 0.5571(2) 0.0136(4) 0.2782(2) 0.0397(10) Uani 1 1 d . . . . .
H3A H 0.550587 -0.051027 0.304608 0.060 Uiso 1 1 calc R U . . .
H3B H 0.594285 -0.012848 0.266973 0.060 Uiso 1 1 calc R U . . .
H3C H 0.516675 0.020360 0.243505 0.060 Uiso 1 1 calc R U . . .
C12 C 0.3910(2) 0.5451(5) 0.3644(2) 0.0434(11) Uani 1 1 d . . . . .
H12A H 0.412045 0.556494 0.406453 0.065 Uiso 1 1 calc R U . . .
H12B H 0.388751 0.628821 0.345107 0.065 Uiso 1 1 calc R U . . .
H12C H 0.417248 0.484261 0.351099 0.065 Uiso 1 1 calc R U . . .
C1 C 0.5767(2) 0.2494(5) 0.26552(19) 0.0397(10) Uani 1 1 d . . . . .
H1A H 0.534625 0.251776 0.232231 0.060 Uiso 1 1 calc R U . . .
H1B H 0.612904 0.227851 0.252221 0.060 Uiso 1 1 calc R U . . .
H1C H 0.585065 0.334360 0.284486 0.060 Uiso 1 1 calc R U . . .
C21 C 0.4113(2) 0.2460(4) 0.57471(18) 0.0369(9) Uani 1 1 d . . . . .
H21A H 0.456146 0.272828 0.599448 0.055 Uiso 1 1 calc R U . . .
H21B H 0.413042 0.199920 0.540724 0.055 Uiso 1 1 calc R U . . .
H21C H 0.392900 0.188667 0.596624 0.055 Uiso 1 1 calc R U . . .
C17 C 0.4169(2) -0.0033(4) 0.4588(2) 0.0402(10) Uani 1 1 d . . . . .
H17A H 0.442621 0.015593 0.434418 0.060 Uiso 1 1 calc R U . . .
H17B H 0.418263 -0.096570 0.466628 0.060 Uiso 1 1 calc R U . . .
H17C H 0.435866 0.043914 0.495548 0.060 Uiso 1 1 calc R U . . .
C20 C 0.4077(2) 0.4797(5) 0.51681(19) 0.0432(11) Uani 1 1 d . . . . .
H20A H 0.387894 0.565440 0.505022 0.065 Uiso 1 1 calc R U . . .
H20B H 0.408079 0.432358 0.482642 0.065 Uiso 1 1 calc R U . . .
H20C H 0.453296 0.489593 0.544535 0.065 Uiso 1 1 calc R U . . .
C14 C 0.2886(2) 0.4675(5) 0.28411(18) 0.0430(11) Uani 1 1 d . . . . .
H14A H 0.316146 0.407382 0.271994 0.064 Uiso 1 1 calc R U . . .
H14B H 0.284742 0.549785 0.263374 0.064 Uiso 1 1 calc R U . . .
H14C H 0.244343 0.430055 0.275128 0.064 Uiso 1 1 calc R U . . .
C13 C 0.2785(3) 0.5870(4) 0.3668(2) 0.0449(11) Uani 1 1 d . . . . .
H13A H 0.233480 0.552005 0.356479 0.067 Uiso 1 1 calc R U . . .
H13B H 0.276577 0.669074 0.346400 0.067 Uiso 1 1 calc R U . . .
H13C H 0.297798 0.601791 0.408758 0.067 Uiso 1 1 calc R U . . .

loop_
_atom_site_aniso_label
_atom_site_aniso_U_11
_atom_site_aniso_U_22
_atom_site_aniso_U_33
_atom_site_aniso_U_23
_atom_site_aniso_U_13
_atom_site_aniso_U_12
Fe1 0.0218(4) 0.0233(4) 0.0178(4) 0.000 0.0089(3) 0.000
Cl2 0.0298(6) 0.0130(5) 0.0149(5) 0.000 0.0135(4) 0.000
Cl1 0.0240(4) 0.0374(5) 0.0268(5) -0.0063(4) 0.0068(4) -0.0026(4)
Si1 0.0196(5) 0.0251(5) 0.0180(5) -0.0009(4) 0.0085(4) -0.0020(4)
P1 0.0253(5) 0.0350(5) 0.0225(5) -0.0047(4) 0.0088(4) -0.0066(4)
N1 0.0244(15) 0.0282(16) 0.0263(16) -0.0015(12) 0.0146(13) -0.0027(12)
N2 0.0209(14) 0.0272(16) 0.0239(15) -0.0025(12) 0.0107(12) -0.0031(12)
C11 0.0212(17) 0.034(2) 0.0172(16) -0.0019(14) 0.0060(14) -0.0061(15)
C10 0.0234(18) 0.033(2) 0.0281(19) -0.0013(16) 0.0139(15) -0.0021(16)
C6 0.0213(18) 0.036(2) 0.030(2) 0.0004(16) 0.0110(15) -0.0041(16)
C15 0.035(2) 0.031(2) 0.028(2) 0.0022(15) 0.0160(17) -0.0080(16)
C8 0.0269(19) 0.041(2) 0.0243(19) -0.0052(16) 0.0120(15) -0.0068(17)
C5 0.0247(18) 0.0276(19) 0.0297(19) 0.0005(15) 0.0139(16) -0.0002(15)
C19 0.0265(19) 0.0271(19) 0.031(2) -0.0002(16) 0.0134(16) 0.0040(15)
C9 0.0210(18) 0.040(2) 0.0268(19) -0.0005(16) 0.0082(15) -0.0010(16)
C7 0.029(2) 0.040(2) 0.0227(18) -0.0025(16) 0.0120(16) 0.0012(17)
C4 0.0267(19) 0.033(2) 0.035(2) -0.0007(17) 0.0167(17) 0.0061(16)
C18 0.036(2) 0.026(2) 0.039(2) 0.0034(16) 0.0183(18) -0.0002(16)
C2 0.025(2) 0.044(2) 0.046(2) -0.0004(19) 0.0163(19) 0.0054(17)
C16 0.039(2) 0.031(2) 0.035(2) -0.0069(17) 0.0181(19) -0.0022(17)
C22 0.037(2) 0.040(2) 0.031(2) -0.0064(17) 0.0137(18) -0.0104(18)
C3 0.039(2) 0.041(2) 0.044(3) -0.0082(19) 0.020(2) 0.0039(19)
C12 0.042(2) 0.047(3) 0.042(2) 0.009(2) 0.017(2) -0.016(2)
C1 0.042(2) 0.046(3) 0.043(2) 0.003(2) 0.030(2) 0.004(2)
C21 0.0239(19) 0.049(2) 0.035(2) -0.0030(19) 0.0078(17) 0.0022(18)
C17 0.031(2) 0.040(2) 0.050(3) 0.001(2) 0.015(2) 0.0072(18)
C20 0.038(2) 0.063(3) 0.030(2) -0.009(2) 0.0150(19) -0.022(2)
C14 0.054(3) 0.047(3) 0.027(2) 0.0065(19) 0.013(2) -0.005(2)
C13 0.060(3) 0.030(2) 0.058(3) 0.008(2) 0.038(2) 0.005(2)

loop_
_atom_type_symbol
_atom_type_description
_atom_type_scat_dispersion_real
_atom_type_scat_dispersion_imag
_atom_type_scat_source
C C 0.0181 0.0091 'International Tables Vol C Tables 4.2.6.8 and 6.1.1.4'
H H 0.0000 0.0000 'International Tables Vol C Tables 4.2.6.8 and 6.1.1.4'
Cl Cl 0.3639 0.7018 'International Tables Vol C Tables 4.2.6.8 and 6.1.1.4'
Fe Fe -1.1336 3.1974 'International Tables Vol C Tables 4.2.6.8 and 6.1.1.4'
N N 0.0311 0.0180 'International Tables Vol C Tables 4.2.6.8 and 6.1.1.4'
P P 0.2955 0.4335 'International Tables Vol C Tables 4.2.6.8 and 6.1.1.4'
Si Si 0.2541 0.3302 'International Tables Vol C Tables 4.2.6.8 and 6.1.1.4'

loop_
_geom_angle_atom_site_label_1
_geom_angle_atom_site_label_2
_geom_angle_atom_site_label_3
_geom_angle
_geom_angle_site_symmetry_1
_geom_angle_site_symmetry_3
_geom_angle_publ_flag
Si1 Fe1 Cl2 108.40(3) . . ?
Si1 Fe1 Cl2 108.40(3) 2_556 . ?
Si1 Fe1 Si1 143.19(6) 2_556 . ?
Si1 Fe1 P1 90.53(3) 2_556 2_556 ?
Si1 Fe1 P1 93.14(3) . 2_556 ?
Si1 Fe1 P1 90.53(3) . . ?
Si1 Fe1 P1 93.13(3) 2_556 . ?
P1 Fe1 Cl2 84.19(3) 2_556 . ?
P1 Fe1 Cl2 84.19(3) . . ?
P1 Fe1 P1 168.38(7) . 2_556 ?
Cl1 Si1 Fe1 121.48(5) . . ?
N1 Si1 Fe1 134.42(10) . . ?
N1 Si1 Cl1 93.75(10) . . ?
N2 Si1 Fe1 128.04(10) . . ?
N2 Si1 Cl1 94.58(10) . . ?
N2 Si1 N1 69.48(13) . . ?
C22 P1 Fe1 117.67(15) . . ?
C22 P1 C21 101.4(2) . . ?
C22 P1 C20 97.2(2) . . ?
C21 P1 Fe1 120.28(15) . . ?
C21 P1 C20 99.2(2) . . ?
C20 P1 Fe1 117.05(15) . . ?
C11 N1 Si1 91.4(2) . . ?
C11 N1 C15 131.9(3) . . ?
C15 N1 Si1 136.6(2) . . ?
C11 N2 Si1 91.7(2) . . ?
C11 N2 C19 126.8(3) . . ?
C19 N2 Si1 135.2(2) . . ?
N1 C11 N2 107.4(3) . . ?
N1 C11 C10 126.8(3) . . ?
N2 C11 C10 125.8(3) . . ?
C8 C10 C11 119.9(3) . . ?
C8 C10 C9 118.8(3) . . ?
C9 C10 C11 121.3(3) . . ?
C8 C6 H6 119.3 . . ?
C8 C6 C5 121.4(3) . . ?
C5 C6 H6 119.3 . . ?
N1 C15 C12 112.4(3) . . ?
N1 C15 C14 109.2(3) . . ?
N1 C15 C13 106.5(3) . . ?
C12 C15 C14 109.9(3) . . ?
C13 C15 C12 110.4(4) . . ?
C13 C15 C14 108.4(4) . . ?
C10 C8 H8 119.7 . . ?
C6 C8 C10 120.5(3) . . ?
C6 C8 H8 119.7 . . ?
C6 C5 C7 117.3(3) . . ?
C6 C5 C4 123.0(3) . . ?
C7 C5 C4 119.7(3) . . ?
N2 C19 C18 106.4(3) . . ?
N2 C19 C16 110.6(3) . . ?
N2 C19 C17 112.9(3) . . ?
C18 C19 C16 109.4(3) . . ?
C17 C19 C18 108.7(3) . . ?
C17 C19 C16 108.7(3) . . ?
C10 C9 H9 120.0 . . ?
C7 C9 C10 120.1(3) . . ?
C7 C9 H9 120.0 . . ?
C5 C7 H7 119.0 . . ?
C9 C7 C5 121.9(3) . . ?
C9 C7 H7 119.0 . . ?
C5 C4 C3 109.3(3) . . ?
C5 C4 C1 109.5(3) . . ?
C2 C4 C5 112.3(3) . . ?
C2 C4 C3 107.7(3) . . ?
C2 C4 C1 108.8(3) . . ?
C1 C4 C3 109.2(3) . . ?
C19 C18 H18A 109.5 . . ?
C19 C18 H18B 109.5 . . ?
C19 C18 H18C 109.5 . . ?
H18A C18 H18B 109.5 . . ?
H18A C18 H18C 109.5 . . ?
H18B C18 H18C 109.5 . . ?
C4 C2 H2A 109.5 . . ?
C4 C2 H2B 109.5 . . ?
C4 C2 H2C 109.5 . . ?
H2A C2 H2B 109.5 . . ?
H2A C2 H2C 109.5 . . ?
H2B C2 H2C 109.5 . . ?
C19 C16 H16A 109.5 . . ?
C19 C16 H16B 109.5 . . ?
C19 C16 H16C 109.5 . . ?
H16A C16 H16B 109.5 . . ?
H16A C16 H16C 109.5 . . ?
H16B C16 H16C 109.5 . . ?
P1 C22 H22A 109.5 . . ?
P1 C22 H22B 109.5 . . ?
P1 C22 H22C 109.5 . . ?
H22A C22 H22B 109.5 . . ?
H22A C22 H22C 109.5 . . ?
H22B C22 H22C 109.5 . . ?
C4 C3 H3A 109.5 . . ?
C4 C3 H3B 109.5 . . ?
C4 C3 H3C 109.5 . . ?
H3A C3 H3B 109.5 . . ?
H3A C3 H3C 109.5 . . ?
H3B C3 H3C 109.5 . . ?
C15 C12 H12A 109.5 . . ?
C15 C12 H12B 109.5 . . ?
C15 C12 H12C 109.5 . . ?
H12A C12 H12B 109.5 . . ?
H12A C12 H12C 109.5 . . ?
H12B C12 H12C 109.5 . . ?
C4 C1 H1A 109.5 . . ?
C4 C1 H1B 109.5 . . ?
C4 C1 H1C 109.5 . . ?
H1A C1 H1B 109.5 . . ?
H1A C1 H1C 109.5 . . ?
H1B C1 H1C 109.5 . . ?
P1 C21 H21A 109.5 . . ?
P1 C21 H21B 109.5 . . ?
P1 C21 H21C 109.5 . . ?
H21A C21 H21B 109.5 . . ?
H21A C21 H21C 109.5 . . ?
H21B C21 H21C 109.5 . . ?
C19 C17 H17A 109.5 . . ?
C19 C17 H17B 109.5 . . ?
C19 C17 H17C 109.5 . . ?
H17A C17 H17B 109.5 . . ?
H17A C17 H17C 109.5 . . ?
H17B C17 H17C 109.5 . . ?
P1 C20 H20A 109.5 . . ?
P1 C20 H20B 109.5 . . ?
P1 C20 H20C 109.5 . . ?
H20A C20 H20B 109.5 . . ?
H20A C20 H20C 109.5 . . ?
H20B C20 H20C 109.5 . . ?
C15 C14 H14A 109.5 . . ?
C15 C14 H14B 109.5 . . ?
C15 C14 H14C 109.5 . . ?
H14A C14 H14B 109.5 . . ?
H14A C14 H14C 109.5 . . ?
H14B C14 H14C 109.5 . . ?
C15 C13 H13A 109.5 . . ?
C15 C13 H13B 109.5 . . ?
C15 C13 H13C 109.5 . . ?
H13A C13 H13B 109.5 . . ?
H13A C13 H13C 109.5 . . ?
H13B C13 H13C 109.5 . . ?

loop_
_geom_bond_atom_site_label_1
_geom_bond_atom_site_label_2
_geom_bond_distance
_geom_bond_site_symmetry_2
_geom_bond_publ_flag
Fe1 Cl2 2.4604(12) . ?
Fe1 Si1 2.1914(9) 2_556 ?
Fe1 Si1 2.1914(9) . ?
Fe1 P1 2.2341(9) 2_556 ?
Fe1 P1 2.2340(10) . ?
Cl1 Si1 2.1741(12) . ?
Si1 N1 1.901(3) . ?
Si1 N2 1.875(3) . ?
P1 C22 1.824(4) . ?
P1 C21 1.826(4) . ?
P1 C20 1.841(4) . ?
N1 C11 1.322(5) . ?
N1 C15 1.492(5) . ?
N2 C11 1.349(5) . ?
N2 C19 1.491(5) . ?
C11 C10 1.491(5) . ?
C10 C8 1.391(5) . ?
C10 C9 1.393(5) . ?
C6 H6 0.9500 . ?
C6 C8 1.385(5) . ?
C6 C5 1.394(5) . ?
C15 C12 1.529(6) . ?
C15 C14 1.533(6) . ?
C15 C13 1.510(6) . ?
C8 H8 0.9500 . ?
C5 C7 1.395(5) . ?
C5 C4 1.531(5) . ?
C19 C18 1.532(5) . ?
C19 C16 1.539(5) . ?
C19 C17 1.528(6) . ?
C9 H9 0.9500 . ?
C9 C7 1.381(5) . ?
C7 H7 0.9500 . ?
C4 C2 1.530(6) . ?
C4 C3 1.541(6) . ?
C4 C1 1.538(6) . ?
C18 H18A 0.9800 . ?
C18 H18B 0.9800 . ?
C18 H18C 0.9800 . ?
C2 H2A 0.9800 . ?
C2 H2B 0.9800 . ?
C2 H2C 0.9800 . ?
C16 H16A 0.9800 . ?
C16 H16B 0.9800 . ?
C16 H16C 0.9800 . ?
C22 H22A 0.9800 . ?
C22 H22B 0.9800 . ?
C22 H22C 0.9800 . ?
C3 H3A 0.9800 . ?
C3 H3B 0.9800 . ?
C3 H3C 0.9800 . ?
C12 H12A 0.9800 . ?
C12 H12B 0.9800 . ?
C12 H12C 0.9800 . ?
C1 H1A 0.9800 . ?
C1 H1B 0.9800 . ?
C1 H1C 0.9800 . ?
C21 H21A 0.9800 . ?
C21 H21B 0.9800 . ?
C21 H21C 0.9800 . ?
C17 H17A 0.9800 . ?
C17 H17B 0.9800 . ?
C17 H17C 0.9800 . ?
C20 H20A 0.9800 . ?
C20 H20B 0.9800 . ?
C20 H20C 0.9800 . ?
C14 H14A 0.9800 . ?
C14 H14B 0.9800 . ?
C14 H14C 0.9800 . ?
C13 H13A 0.9800 . ?
C13 H13B 0.9800 . ?
C13 H13C 0.9800 . ?

loop_
_geom_torsion_atom_site_label_1
_geom_torsion_atom_site_label_2
_geom_torsion_atom_site_label_3
_geom_torsion_atom_site_label_4
_geom_torsion
_geom_torsion_site_symmetry_1
_geom_torsion_site_symmetry_2
_geom_torsion_site_symmetry_3
_geom_torsion_site_symmetry_4
_geom_torsion_publ_flag
Fe1 Si1 N2 C11 -131.69(18) . . . . ?
Fe1 Si1 N2 C19 76.6(3) . . . . ?
Cl1 Si1 N2 C11 91.6(2) . . . . ?
Cl1 Si1 N2 C19 -60.1(3) . . . . ?
Si1 N1 C11 N2 -1.0(3) . . . . ?
Si1 N1 C11 C10 -179.6(3) . . . . ?
Si1 N1 C15 C12 132.6(4) . . . . ?
Si1 N1 C15 C14 -105.2(4) . . . . ?
Si1 N1 C15 C13 11.7(5) . . . . ?
Si1 N2 C11 N1 1.0(3) . . . . ?
Si1 N2 C11 C10 179.6(3) . . . . ?
Si1 N2 C19 C18 -26.6(5) . . . . ?
Si1 N2 C19 C16 92.3(4) . . . . ?
Si1 N2 C19 C17 -145.7(3) . . . . ?
N1 Si1 N2 C11 -0.7(2) . . . . ?
N1 Si1 N2 C19 -152.4(4) . . . . ?
N1 C11 C10 C8 107.1(5) . . . . ?
N1 C11 C10 C9 -74.1(5) . . . . ?
N2 C11 C10 C8 -71.3(5) . . . . ?
N2 C11 C10 C9 107.5(4) . . . . ?
C11 N1 C15 C12 -45.5(5) . . . . ?
C11 N1 C15 C14 76.7(5) . . . . ?
C11 N1 C15 C13 -166.4(4) . . . . ?
C11 N2 C19 C18 -170.2(3) . . . . ?
C11 N2 C19 C16 -51.4(5) . . . . ?
C11 N2 C19 C17 70.6(5) . . . . ?
C11 C10 C8 C6 178.1(4) . . . . ?
C11 C10 C9 C7 -178.3(4) . . . . ?
C10 C9 C7 C5 0.7(6) . . . . ?
C6 C5 C7 C9 -1.5(6) . . . . ?
C6 C5 C4 C2 5.5(5) . . . . ?
C6 C5 C4 C3 125.0(4) . . . . ?
C6 C5 C4 C1 -115.5(4) . . . . ?
C15 N1 C11 N2 177.7(3) . . . . ?
C15 N1 C11 C10 -0.8(6) . . . . ?
C8 C10 C9 C7 0.4(6) . . . . ?
C8 C6 C5 C7 1.2(6) . . . . ?
C8 C6 C5 C4 -177.7(4) . . . . ?
C5 C6 C8 C10 -0.1(6) . . . . ?
C19 N2 C11 N1 156.3(3) . . . . ?
C19 N2 C11 C10 -25.1(5) . . . . ?
C9 C10 C8 C6 -0.7(6) . . . . ?
C7 C5 C4 C2 -173.4(4) . . . . ?
C7 C5 C4 C3 -53.9(5) . . . . ?
C7 C5 C4 C1 65.6(5) . . . . ?
C4 C5 C7 C9 177.4(4) . . . . ?
